data_6000240
loop_
_publ_author_name
'Scotti, N.'
'Kockelmann, W.'
'Senker, J.'
'Trassel, S.'
'Jacobs, H.'

_publ_section_title
;
 Sn3N4, a tin(IV) nitride - Syntheses and the first crystal structure
 determination of a binary tin-nitrogen compound
;
_journal_name_full 'Zeitschrift Fur Anorganische Und Allgemeine Chemie'
_journal_page_first 1435
_journal_page_last 1439
_journal_paper_doi 10.1002/(SICI)1521-3749(199909)625:9<1435::AID-ZAAC1435>3.0.CO;2-#
_journal_volume 625
_journal_year 1999
_chemical_formula_sum 'N4 Sn3'
_space_group_name_H-M_alt 'F d -3 m'
_cell_angle_alpha 90.000
_cell_angle_beta 90.000
_cell_angle_gamma 90.000
_cell_length_a 9.0370
_cell_length_b 9.0370
_cell_length_c 9.0370
_cell_volume 738.03
_cod_database_code 6000240

loop_
_atom_site_label
_atom_site_fract_x
_atom_site_fract_y
_atom_site_fract_z
? ? ? ?
